data_4332601
loop_
_publ_author_name
'Gao, Hong-Ling'
'Yi, Long'
'Zhao, Bin'
'Zhao, Xiao-Qing'
'Cheng, Peng'
'Liao, Dai-Zheng'
'Yan, Shi-Ping'

_publ_section_title
;
 Synthesis and Characterization of Metal&#x2212;Organic Frameworks Based
 on 4-Hydroxypyridine-2,6-dicarboxylic Acid and Pyridine-2,6-dicarboxylic
 Acid Ligands
;
_journal_issue 15
_journal_name_full 'Inorganic Chemistry'
_journal_page_first 5980
_journal_page_last 5988
_journal_paper_doi 10.1021/ic060550j
_journal_volume 45
_journal_year 2006
_chemical_formula_sum 'C7 H10 Er N O9'
_chemical_formula_weight 419.42
_chemical_name_systematic
; 
 ? 
;
_space_group_IT_number 14
_symmetry_cell_setting monoclinic
_symmetry_space_group_name_Hall '-P 2yn'
_symmetry_space_group_name_H-M 'P 1 21/n 1'
_atom_sites_solution_hydrogens geom
_atom_sites_solution_primary direct
_atom_sites_solution_secondary difmap
_audit_creation_method SHELXL-97
_cell_angle_alpha 90.00
_cell_angle_beta 105.509(11)
_cell_angle_gamma 90.00
_cell_formula_units_Z 4
_cell_length_a 9.874(9)
_cell_length_b 7.559(7)
_cell_length_c 15.387(14)
_cell_measurement_reflns_used 2843
_cell_measurement_temperature 293(2)
_cell_measurement_theta_max 28.15
_cell_measurement_theta_min 2.21
_cell_volume 1106.6(18)
_computing_cell_refinement 'Bruker APEX II'
_computing_data_collection 'Bruker APEX II'
_computing_data_reduction 'Bruker SAINT'
_computing_molecular_graphics 'Bruker SHELXTL'
_computing_publication_material 'Bruker SHELXTL'
_computing_structure_refinement 'SHELXL-97 (Sheldrick, 1997)'
_computing_structure_solution 'SHELXS-97 (Sheldrick, 1990)'
_diffrn_ambient_temperature 293(2)
_diffrn_measured_fraction_theta_full 0.982
_diffrn_measured_fraction_theta_max 0.982
_diffrn_measurement_device_type 'CCD area detector'
_diffrn_measurement_method 'phi and omega scans'
_diffrn_radiation_monochromator graphite
_diffrn_radiation_source 'fine-focus sealed tube'
_diffrn_radiation_type MoK\a
_diffrn_radiation_wavelength 0.71073
_diffrn_reflns_av_R_equivalents 0.0330
_diffrn_reflns_av_sigmaI/netI 0.0396
_diffrn_reflns_limit_h_max 6
_diffrn_reflns_limit_h_min -11
_diffrn_reflns_limit_k_max 8
_diffrn_reflns_limit_k_min -8
_diffrn_reflns_limit_l_max 18
_diffrn_reflns_limit_l_min -17
_diffrn_reflns_number 5139
_diffrn_reflns_theta_full 25.02
_diffrn_reflns_theta_max 25.02
_diffrn_reflns_theta_min 2.21
_exptl_absorpt_coefficient_mu 7.627
_exptl_absorpt_correction_T_max 1.000000
_exptl_absorpt_correction_T_min 0.451807
_exptl_absorpt_correction_type multi-scan
_exptl_absorpt_process_details SADABS
_exptl_crystal_colour COLORLESS
_exptl_crystal_density_diffrn 2.518
_exptl_crystal_density_meas ?
_exptl_crystal_density_method 'not measured'
_exptl_crystal_description BLOCK
_exptl_crystal_F_000 796
_exptl_crystal_size_max 0.30
_exptl_crystal_size_mid 0.28
_exptl_crystal_size_min 0.20
_refine_diff_density_max 2.570
_refine_diff_density_min -3.758
_refine_diff_density_rms 0.481
_refine_ls_extinction_method none
_refine_ls_goodness_of_fit_ref 1.042
_refine_ls_hydrogen_treatment constr
_refine_ls_matrix_type full
_refine_ls_number_parameters 163
_refine_ls_number_reflns 1914
_refine_ls_number_restraints 12
_refine_ls_restrained_S_all 1.051
_refine_ls_R_factor_all 0.0527
_refine_ls_R_factor_gt 0.0466
_refine_ls_shift/su_max 0.001
_refine_ls_shift/su_mean 0.000
_refine_ls_structure_factor_coef Fsqd
_refine_ls_weighting_details 'calc w=1/[\s^2^(Fo^2^)+(0.1227P)^2^+0.0000P] where P=(Fo^2^+2Fc^2^)/3'
_refine_ls_weighting_scheme calc
_refine_ls_wR_factor_gt 0.1560
_refine_ls_wR_factor_ref 0.1627
_reflns_number_gt 1508
_reflns_number_total 1914
_reflns_threshold_expression >2sigma(I)
_cod_data_source_file ic060550jsup9.cif
_cod_data_source_block 50119e
_cod_depositor_comments
;
The following automatic conversions were performed:

'_symmetry_cell_setting' value 'Monoclinic' changed to 'monoclinic'
according to /home/saulius/struct/CIF-dictionaries/cif_core.dic
dictionary named 'cif_core.dic' version 2.4.2 from
2011-04-26.

'_exptl_absorpt_correction_type' value 'MULTI-SCAN'
changed to 'multi-scan' according to
/home/saulius/struct/CIF-dictionaries/cif_core.dic dictionary named
'cif_core.dic' version 2.4.2 from 2011-04-26.

Automatic conversion script
Id: cif_fix_values 1891 2012-01-12 08:04:46Z andrius 

The following automatic conversions were performed:

'_exptl_crystal_density_meas' value 'NONE' was changed to '?' - the
value is perceived as not measured.

Automatic conversion script
Id: cif_fix_values 3008 2015-01-20 13:52:24Z robertas 
;
_cod_original_sg_symbol_H-M P2(1)/n
_cod_database_code 4332601

loop_
_symmetry_equiv_pos_as_xyz
'x, y, z'
'-x+1/2, y+1/2, -z+1/2'
'-x, -y, -z'
'x-1/2, -y-1/2, z-1/2'

loop_
_atom_site_label
_atom_site_type_symbol
_atom_site_fract_x
_atom_site_fract_y
_atom_site_fract_z
_atom_site_U_iso_or_equiv
_atom_site_adp_type
_atom_site_occupancy
_atom_site_symmetry_multiplicity
_atom_site_calc_flag
_atom_site_refinement_flags
Er1 Er 0.99844(3) 0.82136(5) 0.252492(19) 0.0093(3) Uani 1 1 d .
O1 O 1.1594(6) 0.8641(8) 0.0061(4) 0.0202(14) Uani 1 1 d .
O2 O 1.1324(6) 0.8736(9) 0.1458(4) 0.0173(13) Uani 1 1 d .
O3 O 0.7804(6) 0.6713(8) 0.2334(4) 0.0226(16) Uani 1 1 d .
O4 O 0.6121(6) 0.4926(9) 0.1556(4) 0.0211(14) Uani 1 1 d .
O5 O 0.6939(6) 0.5491(8) -0.1578(3) 0.0144(13) Uani 1 1 d .
O6 O 0.8978(7) 1.0693(8) 0.1718(4) 0.0226(15) Uani 1 1 d D
H6A H 0.8971 1.1641 0.2020 0.034 Uiso 1 1 d RD
H6B H 0.8757 1.0788 0.1147 0.034 Uiso 1 1 d RD
O7 O 1.1352(7) 0.5667(8) 0.2590(4) 0.0230(15) Uani 1 1 d D
H7A H 1.1758 0.4956 0.3006 0.034 Uiso 1 1 d RD
H7B H 1.1617 0.5648 0.2108 0.034 Uiso 1 1 d RD
O8 O 1.0047(7) 0.6641(8) 0.3880(4) 0.0227(15) Uani 1 1 d D
H8A H 0.9938 0.5555 0.3987 0.034 Uiso 1 1 d RD
H8B H 1.0636 0.7225 0.4286 0.034 Uiso 1 1 d RD
N1 N 0.8982(8) 0.7001(8) 0.1022(5) 0.0112(15) Uani 1 1 d .
C1 C 1.0908(9) 0.8323(10) 0.0624(5) 0.0127(18) Uani 1 1 d .
C2 C 0.9535(8) 0.7338(11) 0.0336(5) 0.0112(16) Uani 1 1 d .
C3 C 0.7757(8) 0.6111(11) 0.0831(5) 0.0097(16) Uani 1 1 d .
C4 C 0.7172(8) 0.5876(11) 0.1622(5) 0.0134(18) Uani 1 1 d .
C5 C 0.7061(8) 0.5564(11) -0.0026(5) 0.0132(18) Uani 1 1 d .
H5 H 0.6219 0.4948 -0.0118 0.016 Uiso 1 1 calc R
C6 C 0.7596(8) 0.5918(10) -0.0754(5) 0.0110(17) Uani 1 1 d .
C7 C 0.8913(9) 0.6834(10) -0.0543(5) 0.0141(19) Uani 1 1 d .
H7 H 0.9346 0.7090 -0.0996 0.017 Uiso 1 1 calc R
O9 O 0.0601(7) 0.3205(8) 0.4303(5) 0.0344(19) Uani 1 1 d D
H9A H 0.1239 0.2437 0.4326 0.052 Uiso 1 1 d RD
H9B H 0.0796 0.4269 0.4203 0.052 Uiso 1 1 d RD

loop_
_atom_site_aniso_label
_atom_site_aniso_U_11
_atom_site_aniso_U_22
_atom_site_aniso_U_33
_atom_site_aniso_U_23
_atom_site_aniso_U_13
_atom_site_aniso_U_12
Er1 0.0102(4) 0.0133(4) 0.0050(4) -0.00063(12) 0.0027(2) -0.00014(12)
O1 0.017(3) 0.036(4) 0.010(3) 0.001(3) 0.008(2) -0.007(3)
O2 0.019(3) 0.026(4) 0.010(3) -0.002(3) 0.010(2) -0.001(3)
O3 0.019(4) 0.043(4) 0.009(3) -0.008(3) 0.009(3) -0.014(3)
O4 0.025(4) 0.030(4) 0.012(3) -0.002(3) 0.011(3) -0.014(3)
O5 0.014(3) 0.024(4) 0.004(3) -0.003(2) 0.000(2) 0.004(2)
O6 0.037(4) 0.023(3) 0.013(3) 0.009(3) 0.016(3) 0.015(3)
O7 0.034(4) 0.026(4) 0.014(3) 0.007(3) 0.015(3) 0.012(3)
O8 0.034(4) 0.021(4) 0.013(3) -0.001(2) 0.006(3) -0.009(3)
N1 0.011(4) 0.015(4) 0.007(3) -0.007(3) 0.003(3) -0.001(3)
C1 0.016(4) 0.013(4) 0.009(4) 0.000(3) 0.003(3) 0.000(3)
C2 0.011(4) 0.013(4) 0.009(4) 0.002(3) 0.001(3) 0.002(3)
C3 0.010(4) 0.014(4) 0.004(4) 0.002(3) -0.001(3) 0.003(3)
C4 0.015(4) 0.019(5) 0.007(4) 0.003(3) 0.003(3) 0.001(4)
C5 0.006(4) 0.018(5) 0.015(4) -0.008(3) 0.003(3) -0.008(3)
C6 0.016(4) 0.010(4) 0.005(4) -0.001(3) -0.002(3) 0.001(3)
C7 0.017(5) 0.016(5) 0.009(4) 0.004(3) 0.003(3) 0.006(3)
O9 0.031(4) 0.017(4) 0.057(5) 0.014(3) 0.016(4) 0.009(3)

loop_
_atom_type_symbol
_atom_type_description
_atom_type_scat_dispersion_real
_atom_type_scat_dispersion_imag
_atom_type_scat_source
C C 0.0033 0.0016 'International Tables Vol C Tables 4.2.6.8 and 6.1.1.4'
H H 0.0000 0.0000 'International Tables Vol C Tables 4.2.6.8 and 6.1.1.4'
N N 0.0061 0.0033 'International Tables Vol C Tables 4.2.6.8 and 6.1.1.4'
O O 0.0106 0.0060 'International Tables Vol C Tables 4.2.6.8 and 6.1.1.4'
Er Er -0.2586 4.9576 'International Tables Vol C Tables 4.2.6.8 and 6.1.1.4'

loop_
_geom_angle_atom_site_label_1
_geom_angle_atom_site_label_2
_geom_angle_atom_site_label_3
_geom_angle
_geom_angle_site_symmetry_1
_geom_angle_site_symmetry_3
O5 Er1 O6 98.6(2) 4_676 .
O5 Er1 O7 86.7(2) 4_676 .
O6 Er1 O7 148.0(2) . .
O5 Er1 O3 150.87(19) 4_676 .
O6 Er1 O3 94.3(2) . .
O7 Er1 O3 96.1(2) . .
O5 Er1 O4 81.7(2) 4_676 2_655
O6 Er1 O4 71.4(2) . 2_655
O7 Er1 O4 140.5(2) . 2_655
O3 Er1 O4 77.9(2) . 2_655
O5 Er1 O8 82.2(2) 4_676 .
O6 Er1 O8 141.0(2) . .
O7 Er1 O8 70.9(2) . .
O3 Er1 O8 71.5(2) . .
O4 Er1 O8 70.2(2) 2_655 .
O5 Er1 O2 79.1(2) 4_676 .
O6 Er1 O2 74.7(2) . .
O7 Er1 O2 75.4(2) . .
O3 Er1 O2 129.7(2) . .
O4 Er1 O2 137.7(2) 2_655 .
O8 Er1 O2 142.1(2) . .
O5 Er1 N1 143.3(2) 4_676 .
O6 Er1 N1 77.8(2) . .
O7 Er1 N1 79.3(2) . .
O3 Er1 N1 65.1(2) . .
O4 Er1 N1 129.2(2) 2_655 .
O8 Er1 N1 123.4(2) . .
O2 Er1 N1 64.6(2) . .
C1 O2 Er1 124.0(5) . .
C4 O3 Er1 124.2(5) . .
C4 O4 Er1 140.3(5) . 2_645
C6 O5 Er1 127.3(5) . 4_575
Er1 O6 H6A 116.8 . .
Er1 O6 H6B 125.2 . .
H6A O6 H6B 117.0 . .
Er1 O7 H7A 134.7 . .
Er1 O7 H7B 106.6 . .
H7A O7 H7B 116.9 . .
Er1 O8 H8A 132.5 . .
Er1 O8 H8B 103.6 . .
H8A O8 H8B 117.0 . .
C2 N1 C3 117.1(7) . .
C2 N1 Er1 122.0(5) . .
C3 N1 Er1 120.5(5) . .
O1 C1 O2 123.9(8) . .
O1 C1 C2 120.0(7) . .
O2 C1 C2 116.1(7) . .
N1 C2 C7 123.5(8) . .
N1 C2 C1 112.8(7) . .
C7 C2 C1 123.7(8) . .
N1 C3 C5 123.2(7) . .
N1 C3 C4 113.8(6) . .
C5 C3 C4 122.9(7) . .
O4 C4 O3 124.2(8) . .
O4 C4 C3 120.0(7) . .
O3 C4 C3 115.8(7) . .
C3 C5 C6 121.0(7) . .
C3 C5 H5 119.5 . .
C6 C5 H5 119.5 . .
O5 C6 C5 122.8(7) . .
O5 C6 C7 121.7(7) . .
C5 C6 C7 115.4(7) . .
C2 C7 C6 119.6(8) . .
C2 C7 H7 120.2 . .
C6 C7 H7 120.2 . .
H9A O9 H9B 116.9 . .

loop_
_geom_bond_atom_site_label_1
_geom_bond_atom_site_label_2
_geom_bond_distance
_geom_bond_site_symmetry_2
Er1 O5 2.272(5) 4_676
Er1 O6 2.320(6) .
Er1 O7 2.338(6) .
Er1 O3 2.381(6) .
Er1 O4 2.386(6) 2_655
Er1 O8 2.386(6) .
Er1 O2 2.400(6) .
Er1 N1 2.438(7) .
O1 C1 1.258(10) .
O2 C1 1.277(9) .
O3 C4 1.274(10) .
O4 C4 1.243(10) .
O4 Er1 2.386(6) 2_645
O5 C6 1.301(8) .
O5 Er1 2.272(5) 4_575
O6 H6A 0.8555 .
O6 H6B 0.8500 .
O7 H7A 0.8501 .
O7 H7B 0.8502 .
O8 H8A 0.8500 .
O8 H8B 0.8538 .
N1 C2 1.336(11) .
N1 C3 1.346(11) .
C1 C2 1.506(11) .
C2 C7 1.382(11) .
C3 C5 1.378(10) .
C3 C4 1.490(10) .
C5 C6 1.386(11) .
C5 H5 0.9300 .
C6 C7 1.432(12) .
C7 H7 0.9300 .
O9 H9A 0.8502 .
O9 H9B 0.8506 .

loop_
_geom_torsion_atom_site_label_1
_geom_torsion_atom_site_label_2
_geom_torsion_atom_site_label_3
_geom_torsion_atom_site_label_4
_geom_torsion
_geom_torsion_site_symmetry_1
O5 Er1 O2 C1 -179.9(7) 4_676
O6 Er1 O2 C1 -77.8(6) .
O7 Er1 O2 C1 90.7(6) .
O3 Er1 O2 C1 5.0(7) .
O4 Er1 O2 C1 -115.4(6) 2_655
O8 Er1 O2 C1 118.3(6) .
N1 Er1 O2 C1 5.8(6) .
O5 Er1 O3 C4 -163.6(6) 4_676
O6 Er1 O3 C4 80.1(7) .
O7 Er1 O3 C4 -69.6(7) .
O4 Er1 O3 C4 149.9(7) 2_655
O8 Er1 O3 C4 -137.1(7) .
O2 Er1 O3 C4 6.4(8) .
N1 Er1 O3 C4 5.6(6) .
O5 Er1 N1 C2 -16.2(8) 4_676
O6 Er1 N1 C2 71.9(6) .
O7 Er1 N1 C2 -85.6(6) .
O3 Er1 N1 C2 172.5(7) .
O4 Er1 N1 C2 125.1(6) 2_655
O8 Er1 N1 C2 -144.0(5) .
O2 Er1 N1 C2 -6.8(6) .
O5 Er1 N1 C3 170.8(5) 4_676
O6 Er1 N1 C3 -101.1(6) .
O7 Er1 N1 C3 101.4(6) .
O3 Er1 N1 C3 -0.5(6) .
O4 Er1 N1 C3 -47.9(7) 2_655
O8 Er1 N1 C3 43.0(7) .
O2 Er1 N1 C3 -179.8(7) .
Er1 O2 C1 O1 178.0(6) .
Er1 O2 C1 C2 -4.4(9) .
C3 N1 C2 C7 0.5(12) .
Er1 N1 C2 C7 -172.8(6) .
C3 N1 C2 C1 -179.5(7) .
Er1 N1 C2 C1 7.2(9) .
O1 C1 C2 N1 175.8(7) .
O2 C1 C2 N1 -1.9(10) .
O1 C1 C2 C7 -4.2(12) .
O2 C1 C2 C7 178.1(8) .
C2 N1 C3 C5 -0.7(12) .
Er1 N1 C3 C5 172.6(6) .
C2 N1 C3 C4 -176.8(7) .
Er1 N1 C3 C4 -3.5(9) .
Er1 O4 C4 O3 -25.6(15) 2_645
Er1 O4 C4 C3 155.3(6) 2_645
Er1 O3 C4 O4 171.4(6) .
Er1 O3 C4 C3 -9.4(10) .
N1 C3 C4 O4 -172.8(8) .
C5 C3 C4 O4 11.1(12) .
N1 C3 C4 O3 8.0(10) .
C5 C3 C4 O3 -168.1(8) .
N1 C3 C5 C6 -0.3(13) .
C4 C3 C5 C6 175.4(7) .
Er1 O5 C6 C5 72.6(10) 4_575
Er1 O5 C6 C7 -105.7(8) 4_575
C3 C5 C6 O5 -176.9(7) .
C3 C5 C6 C7 1.4(12) .
N1 C2 C7 C6 0.7(12) .
C1 C2 C7 C6 -179.3(7) .
O5 C6 C7 C2 176.8(7) .
C5 C6 C7 C2 -1.6(11) .
